data_2208375
loop_
_publ_author_name
'Michael P. Hudock'
'Rong Cao'
'Yonghui Zhang'
'Wilson, Scott R.'
'Eric Oldfield'

_publ_section_title
;
 [2-(3-Fluoropyridinium-1-yl)-1-hydroxy-1-phosphonoethyl]phosphonate
;
_journal_coeditor_code LH6584
_journal_issue 3
_journal_name_full 'Acta Crystallographica Section E'
_journal_page_first o1003
_journal_page_last o1005
_journal_paper_doi 10.1107/S1600536806004387
_journal_volume 62
_journal_year 2006
_chemical_formula_iupac 'C7 H10 F N O7 P2'
_chemical_formula_moiety 'C7 H10 F N O7 P2'
_chemical_formula_sum 'C7 H10 F N O7 P2'
_chemical_formula_weight 301.10
_chemical_name_common
;
1-Hydroxy-2-[3-fluoropyridinium-1-yl]ethylidene-1,1-bisphosphonate
;
_chemical_name_systematic
;
[2-(3-Fluoropyridinium-1-yl)--1-hydroxy-1-phosphonoethyl]phosphonate
;
_space_group_IT_number 14
_symmetry_cell_setting monoclinic
_symmetry_space_group_name_Hall '-P 2ybc'
_symmetry_space_group_name_H-M 'P 1 21/c 1'
_atom_sites_solution_hydrogens geom
_atom_sites_solution_primary direct
_atom_sites_solution_secondary difmap
_audit_creation_method SHELXL-97
_cell_angle_alpha 90.00
_cell_angle_beta 93.667(10)
_cell_angle_gamma 90.00
_cell_formula_units_Z 4
_cell_length_a 6.1892(10)
_cell_length_b 19.1693(4)
_cell_length_c 9.3312(10)
_cell_measurement_reflns_used 4398
_cell_measurement_temperature 193(2)
_cell_measurement_theta_max 29.89
_cell_measurement_theta_min 3.05
_cell_volume 1104.8(2)
_computing_cell_refinement 'SAINT (Bruker, 2001)'
_computing_data_collection 'APEX2 (Bruker, 2004)'
_computing_data_reduction SAINT
_computing_molecular_graphics SHELXTL
_computing_publication_material 'XCIF (Bruker, 2001)'
_computing_structure_refinement SHELXTL
_computing_structure_solution 'SHELXTL (Bruker, 2001)'
_diffrn_ambient_temperature 193(2)
_diffrn_measured_fraction_theta_full 0.998
_diffrn_measured_fraction_theta_max 0.998
_diffrn_measurement_device 'Bruker Kappa-APEXII CCD'
_diffrn_measurement_method 'profile data from \f and \w'
_diffrn_radiation_monochromator graphite
_diffrn_radiation_source 'fine-focus sealed tube'
_diffrn_radiation_type MoK\a
_diffrn_radiation_wavelength 0.71073
_diffrn_reflns_av_R_equivalents 0.0319
_diffrn_reflns_av_sigmaI/netI 0.0247
_diffrn_reflns_limit_h_max 8
_diffrn_reflns_limit_h_min -8
_diffrn_reflns_limit_k_max 26
_diffrn_reflns_limit_k_min -26
_diffrn_reflns_limit_l_max 13
_diffrn_reflns_limit_l_min -13
_diffrn_reflns_number 15680
_diffrn_reflns_theta_full 29.96
_diffrn_reflns_theta_max 29.96
_diffrn_reflns_theta_min 2.12
_diffrn_standards_decay_% 0
_diffrn_standards_interval_time 785
_exptl_absorpt_coefficient_mu 0.436
_exptl_absorpt_correction_T_max 0.9805
_exptl_absorpt_correction_T_min 0.9674
_exptl_absorpt_correction_type integration
_exptl_absorpt_process_details '(SHELXTL/XPREP; Bruker, 2001)'
_exptl_crystal_colour colourless
_exptl_crystal_density_diffrn 1.810
_exptl_crystal_density_method 'not measured'
_exptl_crystal_description block
_exptl_crystal_F_000 616
_exptl_crystal_size_max 0.10
_exptl_crystal_size_mid 0.10
_exptl_crystal_size_min 0.06
_refine_diff_density_max 0.503
_refine_diff_density_min -0.320
_refine_ls_extinction_method none
_refine_ls_goodness_of_fit_ref 1.034
_refine_ls_hydrogen_treatment mixed
_refine_ls_matrix_type full
_refine_ls_number_parameters 176
_refine_ls_number_reflns 3201
_refine_ls_number_restraints 4
_refine_ls_restrained_S_all 1.034
_refine_ls_R_factor_all 0.0423
_refine_ls_R_factor_gt 0.0325
_refine_ls_shift/su_max 0.002
_refine_ls_shift/su_mean 0.000
_refine_ls_structure_factor_coef Fsqd
_refine_ls_weighting_details 'calc w=1/[\s^2^(Fo^2^)+(0.0429P)^2^+0.6018P] where P=(Fo^2^+2Fc^2^)/3'
_refine_ls_weighting_scheme calc
_refine_ls_wR_factor_gt 0.0814
_refine_ls_wR_factor_ref 0.0876
_reflns_number_gt 2665
_reflns_number_total 3201
_reflns_threshold_expression I>2\s(I)
_cod_data_source_file lh6584.cif
_cod_data_source_block I
_cod_original_cell_volume 1104.8(3)
_cod_original_sg_symbol_H-M 'P 21/c'
_cod_database_code 2208375
_cod_database_fobs_code 2208375

loop_
_symmetry_equiv_pos_as_xyz
'x, y, z'
'-x, y+1/2, -z+1/2'
'-x, -y, -z'
'x, -y-1/2, z-1/2'

loop_
_atom_site_type_symbol
_atom_site_label
_atom_site_fract_x
_atom_site_fract_y
_atom_site_fract_z
_atom_site_U_iso_or_equiv
_atom_site_adp_type
_atom_site_calc_flag
_atom_site_refinement_flags
_atom_site_occupancy
P P1 0.41226(6) 0.44840(2) 0.79354(4) 0.01326(9) Uani d . 1
P P2 0.76404(6) 0.553024(19) 0.72862(4) 0.01317(9) Uani d . 1
F F1 1.0442(3) 0.21499(7) 0.91950(17) 0.0600(4) Uani d . 1
O O1 0.39928(18) 0.38731(6) 0.90243(12) 0.0191(2) Uani d D 1
H H1 0.361(3) 0.3987(11) 0.9834(18) 0.029 Uiso d D 1
O O2 0.31637(16) 0.51504(6) 0.84706(11) 0.0167(2) Uani d . 1
O O3 0.31103(17) 0.42278(6) 0.65129(11) 0.0195(2) Uani d . 1
O O4 0.99640(17) 0.55301(6) 0.67293(12) 0.0171(2) Uani d D 1
H H2 1.095(3) 0.5425(11) 0.735(2) 0.026 Uiso d D 1
O O5 0.60909(18) 0.57201(6) 0.59910(12) 0.0196(2) Uani d D 1
H H3 0.653(3) 0.5672(11) 0.5133(18) 0.029 Uiso d D 1
O O6 0.74308(18) 0.59889(6) 0.85500(11) 0.0197(2) Uani d . 1
O O7 0.83747(17) 0.44439(6) 0.90109(11) 0.0162(2) Uani d D 1
H H4 0.792(3) 0.4585(11) 0.9773(18) 0.024 Uiso d D 1
N N1 0.7718(2) 0.33893(7) 0.69094(14) 0.0173(2) Uani d . 1
C C1 0.7074(2) 0.46110(7) 0.77452(14) 0.0127(3) Uani d . 1
C C2 0.7916(2) 0.41441(7) 0.65544(15) 0.0151(3) Uani d . 1
H H5 0.7080 0.4242 0.5636 0.018 Uiso calc R 1
H H6 0.9453 0.4257 0.6428 0.018 Uiso calc R 1
C C3 0.9182(3) 0.31083(9) 0.78694(19) 0.0252(3) Uani d . 1
H H7 1.0328 0.3382 0.8298 0.030 Uiso calc R 1
C C4 0.8982(3) 0.24148(10) 0.8216(2) 0.0356(4) Uani d . 1
C C5 0.7353(4) 0.20018(10) 0.7608(3) 0.0440(5) Uani d . 1
H H8 0.7236 0.1524 0.7859 0.053 Uiso calc R 1
C C6 0.5903(3) 0.23074(10) 0.6623(3) 0.0414(5) Uani d . 1
H H9 0.4758 0.2039 0.6178 0.050 Uiso calc R 1
C C7 0.6104(3) 0.30032(9) 0.6277(2) 0.0288(4) Uani d . 1
H H10 0.5101 0.3211 0.5591 0.035 Uiso calc R 1

loop_
_atom_site_aniso_label
_atom_site_aniso_U_11
_atom_site_aniso_U_22
_atom_site_aniso_U_33
_atom_site_aniso_U_12
_atom_site_aniso_U_13
_atom_site_aniso_U_23
P1 0.01074(16) 0.01730(18) 0.01175(16) 0.00011(13) 0.00082(12) 0.00006(13)
P2 0.01348(17) 0.01403(18) 0.01206(17) 0.00128(12) 0.00120(12) 0.00141(13)
F1 0.0821(11) 0.0305(7) 0.0642(9) 0.0158(7) -0.0195(8) 0.0132(6)
O1 0.0232(5) 0.0184(5) 0.0162(5) -0.0008(4) 0.0057(4) 0.0019(4)
O2 0.0140(5) 0.0198(5) 0.0163(5) 0.0033(4) 0.0012(4) -0.0005(4)
O3 0.0145(5) 0.0300(6) 0.0140(5) -0.0021(4) -0.0002(4) -0.0039(4)
O4 0.0129(5) 0.0196(5) 0.0189(5) 0.0002(4) 0.0016(4) 0.0043(4)
O5 0.0165(5) 0.0282(6) 0.0139(5) 0.0052(4) 0.0008(4) 0.0050(4)
O6 0.0271(6) 0.0167(5) 0.0157(5) -0.0011(4) 0.0045(4) -0.0016(4)
O7 0.0149(5) 0.0213(5) 0.0121(5) 0.0035(4) -0.0022(4) -0.0003(4)
N1 0.0162(6) 0.0150(6) 0.0210(6) 0.0000(4) 0.0026(5) -0.0043(5)
C1 0.0113(6) 0.0149(6) 0.0117(6) 0.0012(5) -0.0004(5) 0.0001(5)
C2 0.0143(6) 0.0149(7) 0.0162(6) -0.0003(5) 0.0025(5) -0.0014(5)
C3 0.0264(8) 0.0196(8) 0.0292(8) 0.0037(6) -0.0018(7) -0.0019(6)
C4 0.0450(11) 0.0216(9) 0.0397(10) 0.0093(8) 0.0001(9) 0.0032(8)
C5 0.0521(13) 0.0147(8) 0.0662(15) -0.0018(8) 0.0127(11) -0.0006(9)
C6 0.0351(10) 0.0195(9) 0.0692(15) -0.0065(7) 0.0005(10) -0.0108(9)
C7 0.0229(8) 0.0220(8) 0.0409(10) -0.0014(6) -0.0012(7) -0.0100(7)

loop_
_atom_type_symbol
_atom_type_description
_atom_type_scat_dispersion_real
_atom_type_scat_dispersion_imag
_atom_type_scat_source
C C 0.0033 0.0016 'International Tables Vol C Tables 4.2.6.8 and 6.1.1.4'
H H 0.0000 0.0000 'International Tables Vol C Tables 4.2.6.8 and 6.1.1.4'
N N 0.0061 0.0033 'International Tables Vol C Tables 4.2.6.8 and 6.1.1.4'
O O 0.0106 0.0060 'International Tables Vol C Tables 4.2.6.8 and 6.1.1.4'
F F 0.0171 0.0103 'International Tables Vol C Tables 4.2.6.8 and 6.1.1.4'
P P 0.1023 0.0942 'International Tables Vol C Tables 4.2.6.8 and 6.1.1.4'

loop_
_exptl_crystal_face_index_h
_exptl_crystal_face_index_k
_exptl_crystal_face_index_l
_exptl_crystal_face_perp_dist
1.00 0.00 0.00 0.1200
-1.00 0.00 0.00 0.1200
0.00 0.00 1.00 0.0150
0.00 0.00 -1.00 0.0150
1.00 -1.00 0.00 0.2300
0.00 1.00 0.00 0.4000
-1.00 -1.00 0.00 0.2800

loop_
_geom_angle_atom_site_label_1
_geom_angle_atom_site_label_2
_geom_angle_atom_site_label_3
_geom_angle
O2 P1 O3 114.59(6)
O2 P1 O1 112.56(6)
O3 P1 O1 107.03(7)
O2 P1 C1 109.28(6)
O3 P1 C1 108.21(6)
O1 P1 C1 104.63(6)
O6 P2 O5 113.75(7)
O6 P2 O4 113.22(6)
O5 P2 O4 106.27(6)
O6 P2 C1 110.65(6)
O5 P2 C1 106.81(6)
O4 P2 C1 105.60(6)
P1 O1 H1 115.0(15)
P2 O4 H2 114.5(14)
P2 O5 H3 118.9(14)
C1 O7 H4 115.8(15)
C3 N1 C7 121.34(15)
C3 N1 C2 118.35(13)
C7 N1 C2 120.30(14)
O7 C1 C2 105.55(11)
O7 C1 P2 107.50(9)
C2 C1 P2 107.92(9)
O7 C1 P1 113.45(9)
C2 C1 P1 111.78(9)
P2 C1 P1 110.34(7)
N1 C2 C1 111.50(11)
N1 C2 H5 109.3
C1 C2 H5 109.3
N1 C2 H6 109.3
C1 C2 H6 109.3
H5 C2 H6 108.0
N1 C3 C4 118.46(16)
N1 C3 H7 120.8
C4 C3 H7 120.8
F1 C4 C5 120.43(18)
F1 C4 C3 117.31(18)
C5 C4 C3 122.26(19)
C6 C5 C4 117.44(18)
C6 C5 H8 121.3
C4 C5 H8 121.3
C5 C6 C7 120.26(19)
C5 C6 H9 119.9
C7 C6 H9 119.9
N1 C7 C6 120.24(18)
N1 C7 H10 119.9
C6 C7 H10 119.9

loop_
_geom_bond_atom_site_label_1
_geom_bond_atom_site_label_2
_geom_bond_distance
P1 O2 1.5071(11)
P1 O3 1.5130(11)
P1 O1 1.5559(11)
P1 C1 1.8625(14)
P2 O6 1.4833(11)
P2 O5 1.5377(11)
P2 O4 1.5601(11)
P2 C1 1.8522(15)
F1 C4 1.343(2)
O1 H1 0.834(15)
O4 H2 0.840(15)
O5 H3 0.867(15)
O7 C1 1.4226(16)
O7 H4 0.827(15)
N1 C3 1.345(2)
N1 C7 1.348(2)
N1 C2 1.4911(19)
C1 C2 1.5431(19)
C2 H5 0.9900
C2 H6 0.9900
C3 C4 1.376(3)
C3 H7 0.9500
C4 C5 1.376(3)
C5 C6 1.374(3)
C5 H8 0.9500
C6 C7 1.380(3)
C6 H9 0.9500
C7 H10 0.9500

loop_
_geom_hbond_atom_site_label_D
_geom_hbond_atom_site_label_H
_geom_hbond_atom_site_label_A
_geom_hbond_site_symmetry_A
_geom_hbond_distance_DH
_geom_hbond_distance_HA
_geom_hbond_distance_DA
_geom_hbond_angle_DHA
O5 H3 O3 3_666 0.867(15) 1.577(16) 2.4209(15) 163(2)
O1 H1 O6 3_667 0.834(15) 1.679(16) 2.4950(15) 165(2)
O4 H2 O2 1_655 0.840(15) 1.749(15) 2.5846(15) 173(2)
O7 H4 O2 3_667 0.827(15) 1.880(15) 2.7056(15) 177(2)
C2 H5 O5 3_666 0.99 2.40 3.3326(17) 156
C2 H6 O3 1_655 0.99 2.26 3.2216(16) 163
C3 H7 O1 1_655 0.95 2.51 3.430(2) 164
C5 H8 O4 2_746 0.95 2.59 3.312(2) 133
C6 H9 O6 2_646 0.95 2.45 3.260(2) 143

loop_
_geom_torsion_atom_site_label_1
_geom_torsion_atom_site_label_2
_geom_torsion_atom_site_label_3
_geom_torsion_atom_site_label_4
_geom_torsion
O6 P2 C1 O7 -51.22(11)
O5 P2 C1 O7 -175.51(9)
O4 P2 C1 O7 71.65(10)
O6 P2 C1 C2 -164.63(9)
O5 P2 C1 C2 71.08(10)
O4 P2 C1 C2 -41.76(10)
O6 P2 C1 P1 72.97(8)
O5 P2 C1 P1 -51.32(8)
O4 P2 C1 P1 -164.17(7)
O2 P1 C1 O7 89.89(11)
O3 P1 C1 O7 -144.73(10)
O1 P1 C1 O7 -30.87(11)
O2 P1 C1 C2 -150.91(9)
O3 P1 C1 C2 -25.52(12)
O1 P1 C1 C2 88.34(10)
O2 P1 C1 P2 -30.81(9)
O3 P1 C1 P2 94.58(8)
O1 P1 C1 P2 -151.56(7)
C3 N1 C2 C1 -77.51(16)
C7 N1 C2 C1 102.50(16)
O7 C1 C2 N1 59.80(14)
P2 C1 C2 N1 174.51(9)
P1 C1 C2 N1 -63.97(13)
C7 N1 C3 C4 -1.0(2)
C2 N1 C3 C4 178.96(15)
N1 C3 C4 F1 -178.88(17)
N1 C3 C4 C5 0.5(3)
F1 C4 C5 C6 179.4(2)
C3 C4 C5 C6 0.1(3)
C4 C5 C6 C7 -0.1(3)
C3 N1 C7 C6 1.0(3)
C2 N1 C7 C6 -179.02(17)
C5 C6 C7 N1 -0.4(3)

loop_
_cod_related_entry_id
_cod_related_entry_database
_cod_related_entry_code
1 ChemSpider 9441593
